data_1572478
loop_
_publ_author_name
'Yoon, Joseph S.'
'Abdellaoui, Mehdi'
'Gembicky, Milan'
'Bertrand, Guy'

_publ_section_title
;
 A carbene-stabilized diphosphorus: a triple-bonded diphosphorus (P[triple
 bond, length as m-dash]P) and a bis(phosphinidene) (P-P) transfer agent.
;
_journal_issue 38
_journal_name_full 'Chemical science'
_journal_page_first 15713
_journal_page_last 15716
_journal_paper_doi 10.1039/d4sc05091f
_journal_volume 15
_journal_year 2024
_chemical_formula_moiety 'C15 H30 N2 O P2'
_chemical_formula_sum 'C15 H30 N2 O P2'
_chemical_formula_weight 316.35
_space_group_crystal_system monoclinic
_space_group_IT_number 14
_space_group_name_Hall '-P 2ybc'
_space_group_name_H-M_alt 'P 1 21/c 1'
_atom_sites_solution_hydrogens mixed
_atom_sites_solution_primary dual
_audit_creation_date 2024-07-03
_audit_creation_method
;
Olex2 1.5-alpha
(compiled 2024.02.16 svn.r378c4104 for OlexSys, GUI svn.r6928)
;
_audit_update_record
;
2024-07-03 deposited with the CCDC.	2024-09-02 downloaded from the CCDC.
;
_cell_angle_alpha 90
_cell_angle_beta 113.366(2)
_cell_angle_gamma 90
_cell_formula_units_Z 4
_cell_length_a 12.7343(6)
_cell_length_b 11.6579(5)
_cell_length_c 14.1462(6)
_cell_measurement_reflns_used 9949
_cell_measurement_temperature 100.15
_cell_measurement_theta_max 70.05
_cell_measurement_theta_min 5.10
_cell_volume 1927.85(15)
_computing_cell_refinement 'SAINT v8.40B (Bruker, 2019)'
_computing_data_collection 'APEX5 v2023.9-2 (Bruker, 2023)'
_computing_data_reduction 'SAINT v8.40B (Bruker, 2019)'
_computing_molecular_graphics 'Olex2 1.5-alpha (Dolomanov et al., 2009)'
_computing_publication_material 'Olex2 1.5-alpha (Dolomanov et al., 2009)'
_computing_structure_refinement 'XL  (Sheldrick, 2008)'
_computing_structure_solution 'XT (Sheldrick, 2008)'
_diffrn_ambient_temperature 100.15
_diffrn_detector 'Bruker Platinum135 CCD'
_diffrn_detector_area_resol_mean 7.9
_diffrn_detector_type 'CCD Area Detector'
_diffrn_measured_fraction_theta_full 0.986
_diffrn_measured_fraction_theta_max 0.985
_diffrn_measurement_device 'Fixed Chi Three-Circle Diffractometer'
_diffrn_measurement_device_type 'Rigaku MicroMax-007HF'
_diffrn_measurement_method '\w and \f scans'
_diffrn_radiation_monochromator 'Double Bounce Multilayer Mirrors'
_diffrn_radiation_probe x-ray
_diffrn_radiation_type CuK\a
_diffrn_radiation_wavelength 1.54178
_diffrn_radiation_xray_symbol K-L~3~
_diffrn_reflns_av_R_equivalents 0.0600
_diffrn_reflns_av_unetI/netI 0.0267
_diffrn_reflns_Laue_measured_fraction_full 0.986
_diffrn_reflns_Laue_measured_fraction_max 0.985
_diffrn_reflns_limit_h_max 15
_diffrn_reflns_limit_h_min -14
_diffrn_reflns_limit_k_max 14
_diffrn_reflns_limit_k_min -14
_diffrn_reflns_limit_l_max 17
_diffrn_reflns_limit_l_min -17
_diffrn_reflns_number 38129
_diffrn_reflns_point_group_measured_fraction_full 0.986
_diffrn_reflns_point_group_measured_fraction_max 0.985
_diffrn_reflns_theta_full 67.679
_diffrn_reflns_theta_max 68.251
_diffrn_reflns_theta_min 3.781
_diffrn_source 'Micro Focus Rotating Anode'
_diffrn_source_current 30.0
_diffrn_source_power 1.2
_diffrn_source_type 'Bruker TXS'
_diffrn_source_voltage 40.0
_diffrn_standards_number 0
_exptl_absorpt_coefficient_mu 2.029
_exptl_absorpt_correction_T_max 0.6617
_exptl_absorpt_correction_T_min 0.5063
_exptl_absorpt_correction_type multi-scan
_exptl_absorpt_process_details
;
SADABS-2016/2 (Bruker,2016/2) was used for absorption correction.
wR2(int) was 0.1536 before and 0.0799 after correction.
The Ratio of minimum to maximum transmission is 0.7652.
The \l/2 correction factor is Not present.
;
_exptl_crystal_colour colourless
_exptl_crystal_colour_primary colourless
_exptl_crystal_density_diffrn 1.090
_exptl_crystal_description block
_exptl_crystal_F_000 688
_exptl_crystal_size_max 0.2
_exptl_crystal_size_mid 0.1
_exptl_crystal_size_min 0.1
_refine_diff_density_max 0.359
_refine_diff_density_min -0.151
_refine_diff_density_rms 0.038
_refine_ls_extinction_method none
_refine_ls_goodness_of_fit_ref 1.049
_refine_ls_hydrogen_treatment mixed
_refine_ls_matrix_type full
_refine_ls_number_parameters 195
_refine_ls_number_reflns 3469
_refine_ls_number_restraints 0
_refine_ls_restrained_S_all 1.049
_refine_ls_R_factor_all 0.0333
_refine_ls_R_factor_gt 0.0296
_refine_ls_shift/su_max 0.001
_refine_ls_shift/su_mean 0.000
_refine_ls_structure_factor_coef Fsqd
_refine_ls_weighting_details 'w=1/[\s^2^(Fo^2^)+(0.0366P)^2^+0.6323P] where P=(Fo^2^+2Fc^2^)/3'
_refine_ls_weighting_scheme calc
_refine_ls_wR_factor_gt 0.0753
_refine_ls_wR_factor_ref 0.0778
_reflns_Friedel_coverage 0.000
_reflns_number_gt 3121
_reflns_number_total 3469
_reflns_threshold_expression 'I > 2\s(I)'
_cod_data_source_file d4sc05091f2.cif
_cod_data_source_block p(co)p
_cod_depositor_comments
;
The following automatic conversions were performed:

data item '_diffrn_radiation_probe' value 'X-ray' was changed to
'x-ray' in accordance with the
/home/data/users/saulius/crontab/automatic-downloads/rss-feeds/RSC/lib/dictionaries/cif_core.dic
dictionary named 'cif_core.dic' version 2.4.2 last updated on
2011-04-26.

Automatic conversion script
Id: cif_fix_values 8170 2020-07-09 18:12:32Z antanas 

 Adding full bibliography for 1572478--1572481.cif.
;
_cod_database_code 1572478
_shelx_shelxl_version_number 2019/1
_shelx_space_group_comment
;
The symmetry employed for this shelxl refinement is uniquely defined
by the following loop, which should always be used as a source of
symmetry information in preference to the above space-group names.
They are only intended as comments.
;
_shelx_estimated_absorpt_t_max 0.823
_shelx_estimated_absorpt_t_min 0.687
_olex2_refinement_description
;
1. Fixed Uiso
 At 1.2 times of:
  All C(H) groups
 At 1.5 times of:
  All C(H,H,H) groups
2.a Ternary CH refined with riding coordinates:
 C5(H5), C8(H8), C11(H11), C14(H14)
2.b Idealised Me refined as rotating group:
 C4(H4A,H4B,H4C), C6(H6A,H6B,H6C), C7(H7A,H7B,H7C), C9(H9A,H9B,H9C), C10(H10A,
 H10B,H10C), C12(H12A,H12B,H12C), C13(H13A,H13B,H13C), C15(H15A,H15B,H15C)
;
_olex2_submission_special_instructions 'No special instructions were received'

loop_
_space_group_symop_operation_xyz
'x, y, z'
'-x, y+1/2, -z+1/2'
'-x, -y, -z'
'x, -y-1/2, z-1/2'

loop_
_atom_site_label
_atom_site_type_symbol
_atom_site_fract_x
_atom_site_fract_y
_atom_site_fract_z
_atom_site_U_iso_or_equiv
_atom_site_adp_type
_atom_site_occupancy
_atom_site_site_symmetry_order
_atom_site_calc_flag
_atom_site_refinement_flags_posn
_atom_site_refinement_flags_adp
_atom_site_refinement_flags_occupancy
_atom_site_disorder_assembly
_atom_site_disorder_group
P1 P 0.61501(3) 0.54374(3) 0.64542(3) 0.02203(10) Uani 1 1 d . . . . .
P2 P 0.76127(3) 0.35660(3) 0.62162(3) 0.02401(11) Uani 1 1 d . . . . .
O1 O 0.80697(8) 0.46400(8) 0.80773(7) 0.0268(2) Uani 1 1 d . . . . .
N1 N 0.56167(10) 0.72113(10) 0.74737(9) 0.0259(3) Uani 1 1 d . . . . .
N2 N 0.91764(10) 0.18028(9) 0.69436(9) 0.0242(2) Uani 1 1 d . . . . .
C1 C 0.74387(11) 0.45714(10) 0.71553(10) 0.0215(3) Uani 1 1 d . . . . .
C2 C 0.62988(12) 0.63606(11) 0.74657(11) 0.0230(3) Uani 1 1 d . . . . .
H2 H 0.6960(14) 0.6253(13) 0.8112(13) 0.028 Uiso 1 1 d . U . . .
C3 C 0.86680(11) 0.27231(11) 0.71105(11) 0.0229(3) Uani 1 1 d . . . . .
H3 H 0.8906(13) 0.2949(13) 0.7814(12) 0.027 Uiso 1 1 d . U . . .
C4 C 0.44960(14) 0.86928(13) 0.62161(12) 0.0360(4) Uani 1 1 d . . . . .
H4A H 0.438475 0.919094 0.672679 0.054 Uiso 1 1 calc R U . . .
H4B H 0.385494 0.879031 0.554814 0.054 Uiso 1 1 calc R U . . .
H4C H 0.521181 0.889846 0.615340 0.054 Uiso 1 1 calc R U . . .
C5 C 0.45528(12) 0.74477(12) 0.65580(11) 0.0278(3) Uani 1 1 d . . . . .
H5 H 0.457038 0.695982 0.598304 0.033 Uiso 1 1 calc R U . . .
C6 C 0.35152(13) 0.70799(14) 0.67656(12) 0.0352(3) Uani 1 1 d . . . . .
H6A H 0.358636 0.626707 0.695744 0.053 Uiso 1 1 calc R U . . .
H6B H 0.281857 0.719580 0.614346 0.053 Uiso 1 1 calc R U . . .
H6C H 0.347358 0.754051 0.732922 0.053 Uiso 1 1 calc R U . . .
C7 C 0.69399(16) 0.86026(14) 0.86919(14) 0.0434(4) Uani 1 1 d . . . . .
H7A H 0.760191 0.808764 0.890438 0.065 Uiso 1 1 calc R U . . .
H7B H 0.702290 0.913087 0.925599 0.065 Uiso 1 1 calc R U . . .
H7C H 0.689487 0.904196 0.808635 0.065 Uiso 1 1 calc R U . . .
C8 C 0.58529(13) 0.78996(13) 0.84261(11) 0.0323(3) Uani 1 1 d . . . . .
H8 H 0.520493 0.845093 0.827546 0.039 Uiso 1 1 calc R U . . .
C9 C 0.58874(16) 0.71435(14) 0.93151(12) 0.0420(4) Uani 1 1 d . . . . .
H9A H 0.516605 0.672041 0.911247 0.063 Uiso 1 1 calc R U . . .
H9B H 0.599477 0.762359 0.991511 0.063 Uiso 1 1 calc R U . . .
H9C H 0.652355 0.659971 0.948998 0.063 Uiso 1 1 calc R U . . .
C10 C 0.98575(14) 0.16802(15) 0.55385(12) 0.0373(4) Uani 1 1 d . . . . .
H10A H 1.002185 0.250400 0.562161 0.056 Uiso 1 1 calc R U . . .
H10B H 0.962790 0.146844 0.481349 0.056 Uiso 1 1 calc R U . . .
H10C H 1.054397 0.124875 0.596150 0.056 Uiso 1 1 calc R U . . .
C11 C 0.88967(13) 0.14011(12) 0.58768(11) 0.0275(3) Uani 1 1 d . . . . .
H11 H 0.820844 0.183977 0.541773 0.033 Uiso 1 1 calc R U . . .
C12 C 0.85769(15) 0.01378(13) 0.57509(13) 0.0387(4) Uani 1 1 d . . . . .
H12A H 0.924926 -0.032465 0.615202 0.058 Uiso 1 1 calc R U . . .
H12B H 0.830547 -0.007356 0.502216 0.058 Uiso 1 1 calc R U . . .
H12C H 0.796963 -0.000303 0.599743 0.058 Uiso 1 1 calc R U . . .
C13 C 1.10514(14) 0.19890(15) 0.84220(13) 0.0405(4) Uani 1 1 d . . . . .
H13A H 1.131275 0.240461 0.795317 0.061 Uiso 1 1 calc R U . . .
H13B H 1.168661 0.154159 0.891037 0.061 Uiso 1 1 calc R U . . .
H13C H 1.078103 0.253814 0.879997 0.061 Uiso 1 1 calc R U . . .
C14 C 1.00817(13) 0.11877(12) 0.78062(11) 0.0294(3) Uani 1 1 d . . . . .
H14 H 1.040681 0.058560 0.749648 0.035 Uiso 1 1 calc R U . . .
C15 C 0.95721(16) 0.05785(15) 0.84797(13) 0.0429(4) Uani 1 1 d . . . . .
H15A H 0.924479 0.114694 0.879553 0.064 Uiso 1 1 calc R U . . .
H15B H 1.017310 0.014632 0.902053 0.064 Uiso 1 1 calc R U . . .
H15C H 0.897096 0.005038 0.805591 0.064 Uiso 1 1 calc R U . . .

loop_
_atom_site_aniso_label
_atom_site_aniso_U_11
_atom_site_aniso_U_22
_atom_site_aniso_U_33
_atom_site_aniso_U_23
_atom_site_aniso_U_13
_atom_site_aniso_U_12
P1 0.02546(19) 0.01967(17) 0.02250(18) -0.00091(12) 0.01115(14) 0.00256(12)
P2 0.02848(19) 0.02154(18) 0.02294(19) -0.00132(13) 0.01118(15) 0.00519(13)
O1 0.0302(5) 0.0246(5) 0.0238(5) -0.0034(4) 0.0087(4) 0.0032(4)
N1 0.0294(6) 0.0240(6) 0.0240(6) -0.0029(5) 0.0102(5) 0.0066(5)
N2 0.0270(6) 0.0229(6) 0.0234(6) -0.0015(5) 0.0107(5) 0.0049(5)
C1 0.0241(7) 0.0171(6) 0.0263(7) -0.0001(5) 0.0133(6) -0.0010(5)
C2 0.0252(7) 0.0203(6) 0.0256(7) 0.0009(5) 0.0123(6) 0.0009(5)
C3 0.0248(7) 0.0216(6) 0.0243(7) -0.0021(5) 0.0121(6) 0.0003(5)
C4 0.0416(9) 0.0335(8) 0.0323(8) 0.0055(6) 0.0139(7) 0.0099(7)
C5 0.0295(7) 0.0290(7) 0.0240(7) -0.0016(6) 0.0098(6) 0.0073(6)
C6 0.0325(8) 0.0391(8) 0.0343(8) -0.0003(7) 0.0136(7) 0.0050(6)
C7 0.0507(10) 0.0323(8) 0.0395(9) -0.0108(7) 0.0098(8) -0.0008(7)
C8 0.0389(8) 0.0276(7) 0.0280(7) -0.0068(6) 0.0108(6) 0.0091(6)
C9 0.0595(11) 0.0403(9) 0.0292(8) -0.0042(7) 0.0208(8) 0.0104(8)
C10 0.0446(9) 0.0419(9) 0.0299(8) 0.0038(7) 0.0197(7) 0.0053(7)
C11 0.0322(7) 0.0269(7) 0.0223(7) -0.0027(5) 0.0096(6) 0.0070(6)
C12 0.0484(10) 0.0300(8) 0.0377(9) -0.0098(7) 0.0172(8) -0.0015(7)
C13 0.0336(8) 0.0422(9) 0.0374(9) -0.0069(7) 0.0053(7) 0.0106(7)
C14 0.0338(8) 0.0277(7) 0.0263(7) 0.0009(6) 0.0114(6) 0.0115(6)
C15 0.0553(11) 0.0399(9) 0.0383(9) 0.0113(7) 0.0236(8) 0.0155(8)

loop_
_atom_type_symbol
_atom_type_description
_atom_type_scat_dispersion_real
_atom_type_scat_dispersion_imag
_atom_type_scat_source
C C 0.0181 0.0091 'International Tables Vol C Tables 4.2.6.8 and 6.1.1.4'
H H 0.0000 0.0000 'International Tables Vol C Tables 4.2.6.8 and 6.1.1.4'
N N 0.0311 0.0180 'International Tables Vol C Tables 4.2.6.8 and 6.1.1.4'
O O 0.0492 0.0322 'International Tables Vol C Tables 4.2.6.8 and 6.1.1.4'
P P 0.2955 0.4335 'International Tables Vol C Tables 4.2.6.8 and 6.1.1.4'

loop_
_geom_angle_atom_site_label_1
_geom_angle_atom_site_label_2
_geom_angle_atom_site_label_3
_geom_angle
_geom_angle_site_symmetry_1
_geom_angle_site_symmetry_3
_geom_angle_publ_flag
C2 P1 C1 96.48(6) . . ?
C3 P2 C1 96.52(6) . . ?
C2 N1 C5 120.54(11) . . ?
C2 N1 C8 120.89(12) . . ?
C5 N1 C8 118.42(11) . . ?
C3 N2 C11 120.09(11) . . ?
C3 N2 C14 121.29(11) . . ?
C11 N2 C14 118.53(10) . . ?
P1 C1 P2 107.15(7) . . ?
O1 C1 P1 126.89(10) . . ?
O1 C1 P2 125.95(10) . . ?
P1 C2 H2 117.6(9) . . ?
N1 C2 P1 127.87(11) . . ?
N1 C2 H2 114.5(9) . . ?
P2 C3 H3 115.9(9) . . ?
N2 C3 P2 128.36(11) . . ?
N2 C3 H3 115.7(9) . . ?
H4A C4 H4B 109.5 . . ?
H4A C4 H4C 109.5 . . ?
H4B C4 H4C 109.5 . . ?
C5 C4 H4A 109.5 . . ?
C5 C4 H4B 109.5 . . ?
C5 C4 H4C 109.5 . . ?
N1 C5 C4 111.50(12) . . ?
N1 C5 H5 107.3 . . ?
N1 C5 C6 109.94(12) . . ?
C4 C5 H5 107.3 . . ?
C4 C5 C6 113.19(12) . . ?
C6 C5 H5 107.3 . . ?
C5 C6 H6A 109.5 . . ?
C5 C6 H6B 109.5 . . ?
C5 C6 H6C 109.5 . . ?
H6A C6 H6B 109.5 . . ?
H6A C6 H6C 109.5 . . ?
H6B C6 H6C 109.5 . . ?
H7A C7 H7B 109.5 . . ?
H7A C7 H7C 109.5 . . ?
H7B C7 H7C 109.5 . . ?
C8 C7 H7A 109.5 . . ?
C8 C7 H7B 109.5 . . ?
C8 C7 H7C 109.5 . . ?
N1 C8 C7 110.51(12) . . ?
N1 C8 H8 107.4 . . ?
N1 C8 C9 111.34(12) . . ?
C7 C8 H8 107.4 . . ?
C7 C8 C9 112.48(14) . . ?
C9 C8 H8 107.4 . . ?
C8 C9 H9A 109.5 . . ?
C8 C9 H9B 109.5 . . ?
C8 C9 H9C 109.5 . . ?
H9A C9 H9B 109.5 . . ?
H9A C9 H9C 109.5 . . ?
H9B C9 H9C 109.5 . . ?
H10A C10 H10B 109.5 . . ?
H10A C10 H10C 109.5 . . ?
H10B C10 H10C 109.5 . . ?
C11 C10 H10A 109.5 . . ?
C11 C10 H10B 109.5 . . ?
C11 C10 H10C 109.5 . . ?
N2 C11 C10 110.83(12) . . ?
N2 C11 H11 107.1 . . ?
N2 C11 C12 111.75(12) . . ?
C10 C11 H11 107.1 . . ?
C10 C11 C12 112.55(13) . . ?
C12 C11 H11 107.1 . . ?
C11 C12 H12A 109.5 . . ?
C11 C12 H12B 109.5 . . ?
C11 C12 H12C 109.5 . . ?
H12A C12 H12B 109.5 . . ?
H12A C12 H12C 109.5 . . ?
H12B C12 H12C 109.5 . . ?
H13A C13 H13B 109.5 . . ?
H13A C13 H13C 109.5 . . ?
H13B C13 H13C 109.5 . . ?
C14 C13 H13A 109.5 . . ?
C14 C13 H13B 109.5 . . ?
C14 C13 H13C 109.5 . . ?
N2 C14 C13 111.30(12) . . ?
N2 C14 H14 107.4 . . ?
N2 C14 C15 110.71(12) . . ?
C13 C14 H14 107.4 . . ?
C13 C14 C15 112.29(13) . . ?
C15 C14 H14 107.4 . . ?
C14 C15 H15A 109.5 . . ?
C14 C15 H15B 109.5 . . ?
C14 C15 H15C 109.5 . . ?
H15A C15 H15B 109.5 . . ?
H15A C15 H15C 109.5 . . ?
H15B C15 H15C 109.5 . . ?

loop_
_geom_bond_atom_site_label_1
_geom_bond_atom_site_label_2
_geom_bond_distance
_geom_bond_site_symmetry_2
_geom_bond_publ_flag
P1 C1 1.8451(13) . ?
P1 C2 1.7398(14) . ?
P2 C1 1.8497(13) . ?
P2 C3 1.7388(14) . ?
O1 C1 1.2336(16) . ?
N1 C2 1.3214(17) . ?
N1 C5 1.4824(18) . ?
N1 C8 1.4926(17) . ?
N2 C3 1.3219(17) . ?
N2 C11 1.4823(17) . ?
N2 C14 1.4887(17) . ?
C2 H2 0.974(17) . ?
C3 H3 0.955(16) . ?
C4 H4A 0.9800 . ?
C4 H4B 0.9800 . ?
C4 H4C 0.9800 . ?
C4 C5 1.523(2) . ?
C5 H5 1.0000 . ?
C5 C6 1.524(2) . ?
C6 H6A 0.9800 . ?
C6 H6B 0.9800 . ?
C6 H6C 0.9800 . ?
C7 H7A 0.9800 . ?
C7 H7B 0.9800 . ?
C7 H7C 0.9800 . ?
C7 C8 1.522(2) . ?
C8 H8 1.0000 . ?
C8 C9 1.522(2) . ?
C9 H9A 0.9800 . ?
C9 H9B 0.9800 . ?
C9 H9C 0.9800 . ?
C10 H10A 0.9800 . ?
C10 H10B 0.9800 . ?
C10 H10C 0.9800 . ?
C10 C11 1.515(2) . ?
C11 H11 1.0000 . ?
C11 C12 1.519(2) . ?
C12 H12A 0.9800 . ?
C12 H12B 0.9800 . ?
C12 H12C 0.9800 . ?
C13 H13A 0.9800 . ?
C13 H13B 0.9800 . ?
C13 H13C 0.9800 . ?
C13 C14 1.518(2) . ?
C14 H14 1.0000 . ?
C14 C15 1.524(2) . ?
C15 H15A 0.9800 . ?
C15 H15B 0.9800 . ?
C15 H15C 0.9800 . ?

loop_
_geom_torsion_atom_site_label_1
_geom_torsion_atom_site_label_2
_geom_torsion_atom_site_label_3
_geom_torsion_atom_site_label_4
_geom_torsion
_geom_torsion_site_symmetry_1
_geom_torsion_site_symmetry_2
_geom_torsion_site_symmetry_3
_geom_torsion_site_symmetry_4
_geom_torsion_publ_flag
C1 P1 C2 N1 -179.03(13) . . . . ?
C1 P2 C3 N2 178.57(13) . . . . ?
C2 P1 C1 P2 -174.16(7) . . . . ?
C2 P1 C1 O1 6.05(13) . . . . ?
C2 N1 C5 C4 -126.37(14) . . . . ?
C2 N1 C5 C6 107.25(14) . . . . ?
C2 N1 C8 C7 67.31(17) . . . . ?
C2 N1 C8 C9 -58.46(18) . . . . ?
C3 P2 C1 P1 -169.26(7) . . . . ?
C3 P2 C1 O1 10.53(13) . . . . ?
C3 N2 C11 C10 105.63(15) . . . . ?
C3 N2 C11 C12 -127.95(14) . . . . ?
C3 N2 C14 C13 -55.92(18) . . . . ?
C3 N2 C14 C15 69.71(17) . . . . ?
C5 N1 C2 P1 2.5(2) . . . . ?
C5 N1 C8 C7 -117.12(14) . . . . ?
C5 N1 C8 C9 117.11(14) . . . . ?
C8 N1 C2 P1 177.96(11) . . . . ?
C8 N1 C5 C4 58.05(17) . . . . ?
C8 N1 C5 C6 -68.33(16) . . . . ?
C11 N2 C3 P2 2.66(19) . . . . ?
C11 N2 C14 C13 120.68(14) . . . . ?
C11 N2 C14 C15 -113.69(14) . . . . ?
C14 N2 C3 P2 179.21(11) . . . . ?
C14 N2 C11 C10 -71.01(16) . . . . ?
C14 N2 C11 C12 55.40(17) . . . . ?
